data_4061290
loop_
_publ_author_name
'Shin, Richard Y. C.'
'Tan, Geok Kheng'
'Koh, Lip Lin'
'Goh, Lai Yoong'

_publ_section_title
;
Syntheses and Single Crystal X-Ray Diffraction Studies of Acyclic
and Macrocyclic Aza-dithiolate (NS~2~) Complexes of (Arene)ruthenium(II).
Base-Promoted Formation of Tethered Arene and Thiolate-alkylation
Derivatives.
;
_journal_issue 26
_journal_name_full Organometallics
_journal_page_first 6293
_journal_page_last 6298
_journal_paper_doi 10.1021/om049445c
_journal_volume 23
_journal_year 2004
_chemical_formula_sum 'C20 H33.5 F6 N1.5 P Ru S2'
_chemical_formula_weight 605.14
_space_group_IT_number 14
_symmetry_cell_setting monoclinic
_symmetry_space_group_name_Hall '-P 2ybc'
_symmetry_space_group_name_H-M 'P 1 21/c 1'
_cell_angle_alpha 90.00
_cell_angle_beta 101.8320(10)
_cell_angle_gamma 90.00
_cell_formula_units_Z 8
_cell_length_a 18.3830(9)
_cell_length_b 21.1216(11)
_cell_length_c 12.5607(6)
_cell_measurement_temperature 223(2)
_cell_volume 4773.4(4)
_diffrn_ambient_temperature 223(2)
_exptl_crystal_density_diffrn 1.684
_cod_depositor_comments
;
The following automatic conversions were performed:
'_symmetry_cell_setting' value 'Monoclinic' changed to 'monoclinic'
according to '/home/saulius/struct/CIF-dictionaries/cif_core.dic'
dictionary named 'cif_core.dic' version 2.4.1 from 2010-06-29.

Automatic conversion script
Id: cif_fix_enum 1527 2010-12-29 10:47:43Z saulius 
;
_cod_original_sg_symbol_H-M 'P 21/c'
_cod_original_formula_sum 'C20 H33.50 F6 N1.50 P Ru S2'
_cod_database_code 4061290

loop_
_symmetry_equiv_pos_as_xyz
'x, y, z'
'-x, y+1/2, -z+1/2'
'-x, -y, -z'
'x, -y-1/2, z-1/2'

loop_
_atom_site_label
_atom_site_type_symbol
_atom_site_fract_x
_atom_site_fract_y
_atom_site_fract_z
_atom_site_U_iso_or_equiv
_atom_site_adp_type
_atom_site_occupancy
_atom_site_symmetry_multiplicity
_atom_site_calc_flag
_atom_site_refinement_flags
_atom_site_disorder_assembly
_atom_site_disorder_group
Ru1 Ru 0.18137(2) 0.670746(19) 0.25430(3) 0.02182(13) Uani 1 1 d . A .
Ru2 Ru 0.22293(2) 0.331999(19) 0.23424(3) 0.02353(13) Uani 1 1 d . . .
S1 S 0.10596(10) 0.73361(7) 0.34615(13) 0.0414(4) Uani 1 1 d . A .
S2 S 0.27855(9) 0.73091(8) 0.35210(14) 0.0438(4) Uani 1 1 d . . .
S3 S 0.12974(10) 0.28142(7) 0.10097(12) 0.0413(4) Uani 1 1 d . . .
S4 S 0.30350(10) 0.26403(7) 0.16877(13) 0.0411(4) Uani 1 1 d . . .
N1 N 0.1676(3) 0.7494(2) 0.1445(4) 0.0393(14) Uani 1 1 d . . .
H1 H 0.174(4) 0.740(3) 0.088(5) 0.04(2) Uiso 1 1 d . . .
N2 N 0.2059(3) 0.2522(2) 0.3323(4) 0.0309(11) Uani 1 1 d . . .
H2 H 0.208(3) 0.266(3) 0.397(4) 0.027(15) Uiso 1 1 d . . .
C1 C 0.0852(4) 0.8001(3) 0.2545(5) 0.058(2) Uani 1 1 d . . .
H1A H 0.0339 0.8139 0.2513 0.070 Uiso 1 1 calc R A .
H1B H 0.1182 0.8355 0.2821 0.070 Uiso 1 1 calc R . .
C2 C 0.0947(5) 0.7830(3) 0.1446(5) 0.069(3) Uani 1 1 d . A .
H2A H 0.0924 0.8216 0.1006 0.082 Uiso 1 1 calc R . .
H2B H 0.0536 0.7556 0.1105 0.082 Uiso 1 1 calc R . .
C3 C 0.2344(6) 0.7902(4) 0.1569(6) 0.081(3) Uani 1 1 d . A .
H3A H 0.2204 0.8306 0.1202 0.098 Uiso 1 1 calc R . .
H3B H 0.2707 0.7698 0.1208 0.098 Uiso 1 1 calc R . .
C4 C 0.2698(5) 0.8025(4) 0.2725(6) 0.071(2) Uani 1 1 d . A .
H4A H 0.2398 0.8333 0.3032 0.085 Uiso 1 1 calc R . .
H4B H 0.3192 0.8210 0.2762 0.085 Uiso 1 1 calc R . .
C5 C 0.3647(5) 0.7048(4) 0.3068(8) 0.041(2) Uani 0.70 1 d PD A 1
H5A H 0.3573 0.7083 0.2275 0.049 Uiso 0.70 1 calc PR A 1
H5B H 0.4064 0.7322 0.3393 0.049 Uiso 0.70 1 calc PR A 1
C5A C 0.3574(11) 0.6881(9) 0.4022(15) 0.039(5) Uani 0.30 1 d PD A 2
H5A1 H 0.3984 0.7185 0.4202 0.047 Uiso 0.30 1 calc PR A 2
H5A2 H 0.3510 0.6694 0.4711 0.047 Uiso 0.30 1 calc PR A 2
C6 C 0.3824(3) 0.6380(3) 0.3403(7) 0.056(2) Uani 1 1 d D . .
H6A H 0.3717 0.6361 0.4143 0.068 Uiso 0.70 1 calc PR A 1
H6A H 0.3806 0.6635 0.2737 0.068 Uiso 0.30 1 d PR A 2
C7 C 0.4653(4) 0.6245(4) 0.3597(6) 0.058(2) Uani 1 1 d . A .
H7A H 0.4923 0.6587 0.4019 0.087 Uiso 1 1 calc R . .
H7B H 0.4805 0.6213 0.2904 0.087 Uiso 1 1 calc R . .
H7C H 0.4759 0.5850 0.3992 0.087 Uiso 1 1 calc R . .
C8 C 0.2545(3) 0.5880(2) 0.2536(4) 0.0259(12) Uani 1 1 d . . .
C9 C 0.2175(3) 0.6009(2) 0.1437(4) 0.0246(12) Uani 1 1 d . A .
C10 C 0.1381(3) 0.6049(2) 0.1191(4) 0.0238(12) Uani 1 1 d . . .
C11 C 0.0959(3) 0.5973(2) 0.2002(4) 0.0292(13) Uani 1 1 d . A .
C12 C 0.1334(3) 0.5836(2) 0.3102(4) 0.0299(13) Uani 1 1 d . . .
C13 C 0.2114(3) 0.5782(2) 0.3360(4) 0.0284(13) Uani 1 1 d . A .
C14 C 0.3389(3) 0.5826(3) 0.2829(5) 0.0410(15) Uani 1 1 d . A .
H14A H 0.3513 0.5451 0.3290 0.049 Uiso 1 1 calc R . .
H14B H 0.3566 0.5747 0.2156 0.049 Uiso 1 1 calc R . .
C15 C 0.2597(4) 0.6118(3) 0.0535(5) 0.0420(16) Uani 1 1 d . . .
H15A H 0.3125 0.6144 0.0843 0.063 Uiso 1 1 calc R A .
H15B H 0.2431 0.6511 0.0162 0.063 Uiso 1 1 calc R . .
H15C H 0.2503 0.5770 0.0022 0.063 Uiso 1 1 calc R . .
C16 C 0.0978(4) 0.6179(3) 0.0031(4) 0.0412(15) Uani 1 1 d . A .
H16A H 0.0886 0.5782 -0.0363 0.062 Uiso 1 1 calc R . .
H16B H 0.1281 0.6451 -0.0323 0.062 Uiso 1 1 calc R . .
H16C H 0.0508 0.6387 0.0039 0.062 Uiso 1 1 calc R . .
C17 C 0.0118(3) 0.6034(3) 0.1745(6) 0.0477(17) Uani 1 1 d . . .
H17A H -0.0031 0.6333 0.1154 0.072 Uiso 1 1 calc R A .
H17B H -0.0049 0.6184 0.2384 0.072 Uiso 1 1 calc R . .
H17C H -0.0102 0.5624 0.1532 0.072 Uiso 1 1 calc R . .
C18 C 0.0878(4) 0.5746(3) 0.3962(5) 0.0486(18) Uani 1 1 d . A .
H18A H 0.1206 0.5659 0.4656 0.073 Uiso 1 1 calc R . .
H18B H 0.0539 0.5394 0.3763 0.073 Uiso 1 1 calc R . .
H18C H 0.0597 0.6128 0.4021 0.073 Uiso 1 1 calc R . .
C19 C 0.2500(4) 0.5606(3) 0.4508(4) 0.0450(17) Uani 1 1 d . . .
H19A H 0.2513 0.5971 0.4980 0.068 Uiso 1 1 calc R A .
H19B H 0.3003 0.5468 0.4508 0.068 Uiso 1 1 calc R . .
H19C H 0.2229 0.5265 0.4770 0.068 Uiso 1 1 calc R . .
C20 C 0.1106(3) 0.2116(3) 0.1755(5) 0.0368(14) Uani 1 1 d . . .
H20A H 0.0577 0.2010 0.1545 0.044 Uiso 1 1 calc R . .
H20B H 0.1392 0.1757 0.1565 0.044 Uiso 1 1 calc R . .
C21 C 0.1307(3) 0.2227(3) 0.2962(5) 0.0367(14) Uani 1 1 d . . .
H21A H 0.0933 0.2504 0.3174 0.044 Uiso 1 1 calc R . .
H21B H 0.1296 0.1822 0.3339 0.044 Uiso 1 1 calc R . .
C22 C 0.2683(3) 0.2063(3) 0.3478(4) 0.0377(15) Uani 1 1 d . . .
H22A H 0.2526 0.1668 0.3772 0.045 Uiso 1 1 calc R . .
H22B H 0.3101 0.2234 0.4013 0.045 Uiso 1 1 calc R . .
C23 C 0.2938(4) 0.1922(3) 0.2439(5) 0.0415(15) Uani 1 1 d . . .
H23A H 0.2579 0.1641 0.1986 0.050 Uiso 1 1 calc R . .
H23B H 0.3418 0.1702 0.2610 0.050 Uiso 1 1 calc R . .
C24 C 0.4006(4) 0.2867(3) 0.2162(6) 0.056(2) Uani 1 1 d . . .
H24A H 0.4293 0.2474 0.2307 0.067 Uiso 1 1 calc R . .
H24B H 0.4166 0.3074 0.1550 0.067 Uiso 1 1 calc R . .
C25 C 0.4244(3) 0.3283(3) 0.3128(5) 0.0418(15) Uani 1 1 d . . .
H25 H 0.4081 0.3085 0.3754 0.050 Uiso 1 1 calc R . .
C26 C 0.5094(4) 0.3317(4) 0.3389(7) 0.060(2) Uani 1 1 d . . .
H26A H 0.5296 0.2902 0.3608 0.090 Uiso 1 1 calc R . .
H26B H 0.5256 0.3616 0.3977 0.090 Uiso 1 1 calc R . .
H26C H 0.5269 0.3455 0.2749 0.090 Uiso 1 1 calc R . .
C27 C 0.3102(3) 0.4040(2) 0.2844(4) 0.0274(12) Uani 1 1 d . . .
C28 C 0.2742(3) 0.3950(2) 0.3716(4) 0.0258(12) Uani 1 1 d . . .
C29 C 0.1948(3) 0.3989(2) 0.3533(4) 0.0293(13) Uani 1 1 d . . .
C30 C 0.1521(3) 0.4158(2) 0.2501(4) 0.0288(13) Uani 1 1 d . . .
C31 C 0.1896(3) 0.4253(2) 0.1610(4) 0.0282(13) Uani 1 1 d . . .
C32 C 0.2674(3) 0.4197(2) 0.1773(4) 0.0255(12) Uani 1 1 d . . .
C33 C 0.3936(3) 0.3966(3) 0.3003(5) 0.0379(14) Uani 1 1 d . . .
H33A H 0.4167 0.4206 0.3652 0.046 Uiso 1 1 calc R . .
H33B H 0.4095 0.4161 0.2380 0.046 Uiso 1 1 calc R . .
C34 C 0.3180(4) 0.3814(3) 0.4850(4) 0.0406(16) Uani 1 1 d . . .
H34A H 0.3705 0.3879 0.4871 0.061 Uiso 1 1 calc R . .
H34B H 0.3096 0.3380 0.5043 0.061 Uiso 1 1 calc R . .
H34C H 0.3018 0.4098 0.5363 0.061 Uiso 1 1 calc R . .
C35 C 0.1566(4) 0.3849(3) 0.4465(5) 0.0404(15) Uani 1 1 d . . .
H35A H 0.1506 0.4239 0.4845 0.061 Uiso 1 1 calc R . .
H35B H 0.1864 0.3554 0.4963 0.061 Uiso 1 1 calc R . .
H35C H 0.1081 0.3665 0.4183 0.061 Uiso 1 1 calc R . .
C36 C 0.0688(3) 0.4216(3) 0.2300(5) 0.0434(16) Uani 1 1 d . . .
H36A H 0.0522 0.4151 0.2977 0.065 Uiso 1 1 calc R . .
H36B H 0.0464 0.3900 0.1775 0.065 Uiso 1 1 calc R . .
H36C H 0.0542 0.4635 0.2020 0.065 Uiso 1 1 calc R . .
C37 C 0.1430(4) 0.4403(3) 0.0500(5) 0.0442(16) Uani 1 1 d . . .
H37A H 0.1532 0.4832 0.0298 0.066 Uiso 1 1 calc R . .
H37B H 0.0908 0.4363 0.0520 0.066 Uiso 1 1 calc R . .
H37C H 0.1553 0.4109 -0.0031 0.066 Uiso 1 1 calc R . .
C38 C 0.3051(4) 0.4307(3) 0.0825(5) 0.0412(16) Uani 1 1 d . . .
H38A H 0.2679 0.4332 0.0157 0.062 Uiso 1 1 calc R . .
H38B H 0.3388 0.3959 0.0777 0.062 Uiso 1 1 calc R . .
H38C H 0.3329 0.4700 0.0934 0.062 Uiso 1 1 calc R . .
P1 P 0.16580(10) 0.49685(7) 0.73514(12) 0.0346(4) Uani 1 1 d . . .
F1 F 0.1625(5) 0.5611(2) 0.6757(5) 0.159(4) Uani 1 1 d . . .
F2 F 0.2270(3) 0.5224(4) 0.8291(4) 0.134(3) Uani 1 1 d . . .
F3 F 0.1692(4) 0.4325(2) 0.7934(4) 0.116(2) Uani 1 1 d . . .
F4 F 0.1045(3) 0.4693(3) 0.6429(4) 0.107(2) Uani 1 1 d . . .
F5 F 0.1064(3) 0.5196(2) 0.8020(3) 0.0719(13) Uani 1 1 d . . .
F6 F 0.2263(2) 0.4725(2) 0.6704(3) 0.0723(13) Uani 1 1 d . . .
P2 P 0.51917(10) 0.35237(9) 0.97754(14) 0.0455(4) Uani 1 1 d . . .
F7 F 0.5504(2) 0.41593(19) 0.9382(3) 0.0621(11) Uani 1 1 d . . .
F8 F 0.4611(3) 0.3483(3) 0.8686(5) 0.130(3) Uani 1 1 d . . .
F9 F 0.4870(3) 0.2875(2) 1.0144(4) 0.0770(14) Uani 1 1 d . . .
F10 F 0.5784(3) 0.3550(3) 1.0856(4) 0.1060(19) Uani 1 1 d . . .
F11 F 0.4651(3) 0.3917(2) 1.0326(5) 0.113(2) Uani 1 1 d . . .
F12 F 0.5753(3) 0.3128(2) 0.9260(5) 0.0934(17) Uani 1 1 d . . .
N1S N 0.4153(6) 0.5156(5) 0.5974(10) 0.111(4) Uani 1 1 d . . .
C1S C 0.4111(6) 0.5089(4) 0.6837(12) 0.086(4) Uani 1 1 d . . .
C2S C 0.4036(6) 0.5013(5) 0.7960(10) 0.101(3) Uani 1 1 d . . .
H2S1 H 0.4429 0.5246 0.8434 0.152 Uiso 1 1 calc R . .
H2S2 H 0.4073 0.4568 0.8152 0.152 Uiso 1 1 calc R . .
H2S3 H 0.3557 0.5175 0.8043 0.152 Uiso 1 1 calc R . .

loop_
_atom_site_aniso_label
_atom_site_aniso_U_11
_atom_site_aniso_U_22
_atom_site_aniso_U_33
_atom_site_aniso_U_23
_atom_site_aniso_U_13
_atom_site_aniso_U_12
Ru1 0.0295(3) 0.0167(2) 0.0193(2) -0.00114(17) 0.00500(18) 0.00078(18)
Ru2 0.0358(3) 0.0165(2) 0.0186(2) -0.00073(17) 0.00630(19) -0.00299(19)
S1 0.0535(11) 0.0289(8) 0.0493(10) -0.0044(7) 0.0279(8) 0.0049(7)
S2 0.0422(10) 0.0301(9) 0.0526(10) -0.0151(7) -0.0049(8) -0.0003(7)
S3 0.0631(11) 0.0294(8) 0.0260(8) 0.0010(6) -0.0035(7) -0.0162(8)
S4 0.0570(11) 0.0285(8) 0.0425(9) -0.0055(7) 0.0211(8) 0.0026(7)
N1 0.071(4) 0.027(3) 0.020(3) 0.004(2) 0.009(3) 0.003(3)
N2 0.052(3) 0.022(3) 0.018(2) -0.001(2) 0.007(2) -0.002(2)
C1 0.077(5) 0.041(4) 0.056(4) 0.012(3) 0.013(4) 0.031(4)
C2 0.113(7) 0.045(4) 0.038(4) 0.004(3) -0.007(4) 0.048(5)
C3 0.147(9) 0.046(5) 0.059(5) -0.003(4) 0.042(5) -0.050(5)
C4 0.091(7) 0.048(5) 0.077(6) -0.007(4) 0.023(5) -0.027(4)
C5 0.031(5) 0.037(5) 0.058(6) -0.017(5) 0.016(4) -0.006(4)
C5A 0.044(13) 0.041(12) 0.032(11) -0.014(9) 0.005(9) -0.025(10)
C6 0.028(4) 0.047(4) 0.094(6) -0.005(4) 0.011(4) 0.001(3)
C7 0.034(4) 0.068(5) 0.072(5) -0.005(4) 0.009(4) 0.002(4)
C8 0.031(3) 0.014(3) 0.029(3) -0.006(2) -0.002(2) 0.005(2)
C9 0.036(3) 0.013(2) 0.025(3) -0.006(2) 0.007(2) -0.002(2)
C10 0.033(3) 0.014(3) 0.022(3) -0.003(2) 0.000(2) 0.002(2)
C11 0.033(3) 0.014(3) 0.041(3) -0.004(2) 0.009(3) -0.006(2)
C12 0.055(4) 0.018(3) 0.019(3) 0.000(2) 0.012(3) -0.004(3)
C13 0.044(4) 0.016(3) 0.025(3) 0.003(2) 0.005(3) 0.002(2)
C14 0.039(4) 0.041(4) 0.039(4) -0.011(3) -0.001(3) 0.004(3)
C15 0.051(4) 0.044(4) 0.034(3) -0.012(3) 0.017(3) -0.008(3)
C16 0.053(4) 0.034(3) 0.030(3) -0.001(3) -0.006(3) 0.008(3)
C17 0.035(4) 0.046(4) 0.059(4) -0.006(3) 0.003(3) -0.007(3)
C18 0.067(5) 0.039(4) 0.048(4) 0.005(3) 0.031(4) -0.002(3)
C19 0.070(5) 0.032(3) 0.029(3) 0.004(3) 0.001(3) -0.001(3)
C20 0.041(4) 0.032(3) 0.039(3) -0.007(3) 0.012(3) -0.013(3)
C21 0.043(4) 0.031(3) 0.039(3) 0.005(3) 0.015(3) -0.005(3)
C22 0.050(4) 0.026(3) 0.030(3) 0.006(3) -0.007(3) -0.001(3)
C23 0.040(4) 0.028(3) 0.056(4) -0.007(3) 0.008(3) 0.002(3)
C24 0.056(5) 0.039(4) 0.083(5) 0.001(4) 0.037(4) 0.003(3)
C25 0.037(4) 0.047(4) 0.042(4) 0.005(3) 0.008(3) -0.003(3)
C26 0.035(4) 0.055(5) 0.087(6) 0.006(4) 0.009(4) 0.005(3)
C27 0.029(3) 0.016(3) 0.037(3) -0.001(2) 0.007(2) -0.006(2)
C28 0.036(3) 0.019(3) 0.021(3) -0.003(2) 0.003(2) 0.000(2)
C29 0.049(4) 0.018(3) 0.024(3) -0.006(2) 0.014(3) -0.005(3)
C30 0.034(3) 0.016(3) 0.037(3) -0.006(2) 0.009(3) -0.002(2)
C31 0.046(4) 0.013(3) 0.023(3) 0.006(2) 0.000(3) -0.006(2)
C32 0.039(3) 0.015(3) 0.024(3) 0.001(2) 0.010(2) -0.004(2)
C33 0.034(4) 0.030(3) 0.049(4) 0.003(3) 0.005(3) -0.001(3)
C34 0.060(4) 0.037(4) 0.022(3) 0.001(3) 0.001(3) 0.002(3)
C35 0.050(4) 0.041(4) 0.034(3) -0.007(3) 0.018(3) -0.006(3)
C36 0.039(4) 0.034(4) 0.055(4) -0.002(3) 0.004(3) -0.004(3)
C37 0.056(4) 0.037(4) 0.033(3) 0.009(3) -0.006(3) -0.003(3)
C38 0.057(4) 0.033(3) 0.039(4) 0.005(3) 0.021(3) 0.002(3)
P1 0.0595(11) 0.0244(8) 0.0221(8) -0.0027(6) 0.0138(7) -0.0053(7)
F1 0.360(11) 0.047(3) 0.107(4) 0.035(3) 0.132(6) 0.035(5)
F2 0.085(4) 0.237(8) 0.085(4) -0.091(5) 0.029(3) -0.060(5)
F3 0.219(7) 0.059(3) 0.096(4) 0.032(3) 0.095(4) 0.050(4)
F4 0.060(3) 0.180(6) 0.078(3) -0.068(4) 0.008(3) -0.001(3)
F5 0.092(3) 0.069(3) 0.066(3) -0.019(2) 0.042(3) 0.017(3)
F6 0.064(3) 0.104(4) 0.058(3) -0.032(2) 0.035(2) -0.021(3)
P2 0.0422(10) 0.0537(11) 0.0443(10) 0.0047(8) 0.0175(8) 0.0031(9)
F7 0.058(3) 0.056(3) 0.078(3) 0.010(2) 0.025(2) -0.006(2)
F8 0.102(4) 0.155(6) 0.103(4) 0.042(4) -0.045(4) -0.068(4)
F9 0.094(4) 0.063(3) 0.092(3) 0.016(2) 0.058(3) 0.000(3)
F10 0.139(5) 0.088(4) 0.071(3) 0.000(3) -0.027(3) 0.017(4)
F11 0.119(5) 0.070(3) 0.187(6) 0.035(4) 0.116(4) 0.034(3)
F12 0.091(4) 0.069(3) 0.143(5) -0.029(3) 0.078(4) -0.014(3)
N1S 0.086(7) 0.089(7) 0.139(9) 0.016(7) -0.024(7) -0.011(5)
C1S 0.056(6) 0.045(5) 0.133(10) 0.001(7) -0.036(7) 0.001(4)
C2S 0.075(7) 0.080(7) 0.136(10) -0.016(7) -0.011(7) 0.004(6)

loop_
_geom_bond_atom_site_label_1
_geom_bond_atom_site_label_2
_geom_bond_distance
_geom_bond_site_symmetry_2
_geom_bond_publ_flag
Ru1 N1 2.141(5) . ?
Ru1 C8 2.206(5) . ?
Ru1 C10 2.212(5) . ?
Ru1 C11 2.214(5) . ?
Ru1 C12 2.218(5) . ?
Ru1 C9 2.218(5) . ?
Ru1 C13 2.223(5) . ?
Ru1 S2 2.3270(16) . ?
Ru1 S1 2.3817(15) . ?
Ru2 N2 2.148(4) . ?
Ru2 C29 2.195(5) . ?
Ru2 C32 2.202(5) . ?
Ru2 C27 2.207(5) . ?
Ru2 C31 2.208(5) . ?
Ru2 C28 2.228(5) . ?
Ru2 C30 2.229(5) . ?
Ru2 S4 2.3303(16) . ?
Ru2 S3 2.3880(15) . ?
S1 C1 1.806(6) . ?
S2 C5A 1.72(2) . ?
S2 C4 1.802(8) . ?
S2 C5 1.873(8) . ?
S3 C20 1.819(6) . ?
S4 C23 1.814(6) . ?
S4 C24 1.826(7) . ?
N1 C3 1.481(9) . ?
N1 C2 1.516(9) . ?
N2 C22 1.483(7) . ?
N2 C21 1.498(7) . ?
C1 C2 1.472(9) . ?
C3 C4 1.488(10) . ?
C5 C6 1.489(10) . ?
C5A C6 1.443(15) . ?
C6 C14 1.513(9) . ?
C6 C7 1.519(9) . ?
C8 C9 1.435(7) . ?
C8 C13 1.441(7) . ?
C8 C14 1.523(8) . ?
C9 C10 1.430(7) . ?
C9 C15 1.516(7) . ?
C10 C11 1.411(7) . ?
C10 C16 1.518(7) . ?
C11 C12 1.442(8) . ?
C11 C17 1.517(8) . ?
C12 C13 1.410(8) . ?
C12 C18 1.508(7) . ?
C13 C19 1.517(7) . ?
C20 C21 1.504(8) . ?
C22 C23 1.505(8) . ?
C24 C25 1.490(9) . ?
C25 C26 1.531(9) . ?
C25 C33 1.546(8) . ?
C27 C28 1.405(7) . ?
C27 C32 1.451(7) . ?
C27 C33 1.513(8) . ?
C28 C29 1.433(8) . ?
C28 C34 1.512(7) . ?
C29 C30 1.415(8) . ?
C29 C35 1.512(7) . ?
C30 C31 1.443(7) . ?
C30 C36 1.506(8) . ?
C31 C32 1.408(8) . ?
C31 C37 1.512(7) . ?
C32 C38 1.514(7) . ?
P1 F3 1.539(5) . ?
P1 F1 1.544(5) . ?
P1 F2 1.551(5) . ?
P1 F4 1.554(5) . ?
P1 F5 1.583(4) . ?
P1 F6 1.592(4) . ?
P2 F8 1.556(5) . ?
P2 F10 1.557(5) . ?
P2 F11 1.561(5) . ?
P2 F12 1.567(5) . ?
P2 F7 1.579(4) . ?
P2 F9 1.598(5) . ?
N1S C1S 1.112(14) . ?
C1S C2S 1.453(15) . ?
